data_7211881
loop_
_publ_author_name
'Br\"udgam, Irene'
'Lentz, Dieter'
'Vorbr\"uggen, Helmut'

_publ_section_title
;
 Synthesis, crystal and molecular structure of alkali metal nonaflates
;
_journal_issue 3
_journal_name_full CrystEngComm
_journal_page_first 795
_journal_paper_doi 10.1039/b916157k
_journal_volume 12
_journal_year 2010
_chemical_formula_sum 'C6 H3 F9 K N O3 S'
_chemical_formula_weight 379.25
_chemical_name_systematic
;
Potasium nonafluorobutylsulfonate acetonitril solvate
;
_space_group_IT_number 15
_symmetry_cell_setting monoclinic
_symmetry_space_group_name_Hall '-C 2yc'
_symmetry_space_group_name_H-M 'C 1 2/c 1'
_atom_sites_solution_hydrogens geom
_atom_sites_solution_primary direct
_atom_sites_solution_secondary difmap
_audit_creation_method SHELXL-97
_cell_angle_alpha 90.00
_cell_angle_beta 95.036(19)
_cell_angle_gamma 90.00
_cell_formula_units_Z 8
_cell_length_a 9.493(2)
_cell_length_b 8.5886(15)
_cell_length_c 30.962(5)
_cell_measurement_reflns_used 879
_cell_measurement_temperature 173(2)
_cell_measurement_theta_max 28.3
_cell_measurement_theta_min 3.3
_cell_volume 2514.6(8)
_computing_cell_refinement 'BRUKER SMART'
_computing_data_collection 'BRUKER SMART'
_computing_data_reduction 'BRUKER SAINT'
_computing_structure_refinement 'SHELXL-97 (Sheldrick, 1997)'
_computing_structure_solution 'SHELXS-97 (Sheldrick, 1990)'
_diffrn_ambient_temperature 173
_diffrn_measured_fraction_theta_full 0.989
_diffrn_measured_fraction_theta_max 0.989
_diffrn_measurement_device_type 'CCD area detector'
_diffrn_measurement_method 'phi and omega scans with .3 deg in omega'
_diffrn_radiation_monochromator graphite
_diffrn_radiation_source 'fine-focus sealed tube'
_diffrn_radiation_type MoK\a
_diffrn_radiation_wavelength 0.71073
_diffrn_reflns_av_R_equivalents 0.0268
_diffrn_reflns_av_sigmaI/netI 0.0230
_diffrn_reflns_limit_h_max 13
_diffrn_reflns_limit_h_min -11
_diffrn_reflns_limit_k_max 12
_diffrn_reflns_limit_k_min -12
_diffrn_reflns_limit_l_max 44
_diffrn_reflns_limit_l_min -43
_diffrn_reflns_number 15250
_diffrn_reflns_theta_full 30.54
_diffrn_reflns_theta_max 30.54
_diffrn_reflns_theta_min 2.64
_exptl_absorpt_coefficient_mu 0.711
_exptl_absorpt_correction_type none
_exptl_crystal_colour colorless
_exptl_crystal_density_diffrn 2.003
_exptl_crystal_density_method 'not measured'
_exptl_crystal_description plate
_exptl_crystal_F_000 1488
_exptl_crystal_size_max .7
_exptl_crystal_size_mid .55
_exptl_crystal_size_min .05
_refine_diff_density_max 0.624
_refine_diff_density_min -0.383
_refine_diff_density_rms 0.079
_refine_ls_extinction_method none
_refine_ls_goodness_of_fit_ref 1.032
_refine_ls_hydrogen_treatment mixed
_refine_ls_matrix_type full
_refine_ls_number_parameters 191
_refine_ls_number_reflns 3813
_refine_ls_number_restraints 0
_refine_ls_restrained_S_all 1.032
_refine_ls_R_factor_all 0.0553
_refine_ls_R_factor_gt 0.0437
_refine_ls_shift/su_max 0.001
_refine_ls_shift/su_mean 0.000
_refine_ls_structure_factor_coef Fsqd
_refine_ls_weighting_details 'calc w=1/[\s^2^(Fo^2^)+(0.0977P)^2^+1.9274P] where P=(Fo^2^+2Fc^2^)/3'
_refine_ls_weighting_scheme calc
_refine_ls_wR_factor_gt 0.1379
_refine_ls_wR_factor_ref 0.1489
_reflns_number_gt 3071
_reflns_number_total 3813
_reflns_threshold_expression >2sigma(I)
_cod_data_source_file b916157k.txt
_cod_data_source_block vorma
_cod_original_cell_volume 2514.7(8)
_cod_original_sg_symbol_H-M C2/c
_cod_database_code 7211881

loop_
_symmetry_equiv_pos_as_xyz
'x, y, z'
'-x, y, -z+1/2'
'x+1/2, y+1/2, z'
'-x+1/2, y+1/2, -z+1/2'
'-x, -y, -z'
'x, -y, z-1/2'
'-x+1/2, -y+1/2, -z'
'x+1/2, -y+1/2, z-1/2'

loop_
_atom_site_label
_atom_site_type_symbol
_atom_site_fract_x
_atom_site_fract_y
_atom_site_fract_z
_atom_site_U_iso_or_equiv
_atom_site_adp_type
_atom_site_occupancy
_atom_site_symmetry_multiplicity
_atom_site_calc_flag
_atom_site_refinement_flags
K1 K 0.76127(5) 0.27263(6) 0.752079(14) 0.03053(14) Uani 1 1 d .
C1 C 0.50152(19) 0.0206(2) 0.62580(6) 0.0203(3) Uani 1 1 d .
C2 C 0.3524(2) 0.0139(2) 0.60138(6) 0.0221(3) Uani 1 1 d .
C3 C 0.3512(2) -0.0061(3) 0.55156(7) 0.0330(5) Uani 1 1 d .
C4 C 0.2041(3) 0.0025(3) 0.52603(8) 0.0439(6) Uani 1 1 d .
C1L C 0.5218(3) 0.5132(3) 0.67517(9) 0.0360(5) Uani 1 1 d .
C2L C 0.4292(3) 0.5218(3) 0.63558(9) 0.0425(6) Uani 1 1 d .
H2L1 H 0.3675 0.6099 0.6368 0.064 Uiso 1 1 calc R
H2L2 H 0.3738 0.4283 0.6323 0.064 Uiso 1 1 calc R
H2L3 H 0.4847 0.5328 0.6113 0.064 Uiso 1 1 calc R
F1 F 0.56693(13) 0.14975(16) 0.61321(4) 0.0346(3) Uani 1 1 d .
F2 F 0.57629(13) -0.10389(16) 0.61384(4) 0.0336(3) Uani 1 1 d .
F3 F 0.28308(14) 0.14505(16) 0.60907(5) 0.0385(3) Uani 1 1 d .
F4 F 0.28045(13) -0.10609(17) 0.61638(4) 0.0365(3) Uani 1 1 d .
F5 F 0.4322(2) 0.1018(3) 0.53572(5) 0.0665(6) Uani 1 1 d .
F6 F 0.4044(2) -0.1467(2) 0.54301(5) 0.0652(6) Uani 1 1 d .
F7 F 0.1456(2) 0.1389(3) 0.53051(7) 0.0858(7) Uani 1 1 d .
F8 F 0.1193(2) -0.1033(3) 0.53895(7) 0.0832(7) Uani 1 1 d .
F9 F 0.2174(2) -0.0181(3) 0.48430(5) 0.0705(6) Uani 1 1 d .
N1L N 0.5957(3) 0.5080(3) 0.70587(9) 0.0534(6) Uani 1 1 d .
O1 O 0.65862(16) 0.03867(18) 0.69748(5) 0.0312(3) Uani 1 1 d .
O2 O 0.42522(18) 0.1552(2) 0.69511(5) 0.0384(4) Uani 1 1 d .
O3 O 0.45311(18) -0.12677(19) 0.69676(5) 0.0347(4) Uani 1 1 d .
S1 S 0.50850(5) 0.02191(6) 0.685504(14) 0.02175(14) Uani 1 1 d .

loop_
_atom_site_aniso_label
_atom_site_aniso_U_11
_atom_site_aniso_U_22
_atom_site_aniso_U_33
_atom_site_aniso_U_23
_atom_site_aniso_U_13
_atom_site_aniso_U_12
K1 0.0349(3) 0.0297(2) 0.0275(2) 0.00013(15) 0.00557(17) -0.00948(17)
C1 0.0174(8) 0.0230(8) 0.0208(8) -0.0004(6) 0.0035(6) -0.0007(6)
C2 0.0186(8) 0.0261(9) 0.0217(8) 0.0002(6) 0.0023(6) 0.0006(6)
C3 0.0275(10) 0.0472(12) 0.0240(9) -0.0016(8) 0.0001(8) 0.0012(8)
C4 0.0377(13) 0.0621(16) 0.0299(11) -0.0005(10) -0.0088(10) 0.0000(11)
C1L 0.0293(11) 0.0290(10) 0.0498(13) -0.0027(9) 0.0045(10) -0.0014(8)
C2L 0.0338(12) 0.0462(13) 0.0465(14) -0.0023(10) -0.0019(10) 0.0020(10)
F1 0.0326(6) 0.0400(7) 0.0308(6) 0.0096(5) 0.0010(5) -0.0172(5)
F2 0.0271(6) 0.0425(7) 0.0310(6) -0.0111(5) 0.0015(5) 0.0141(5)
F3 0.0324(7) 0.0379(7) 0.0436(7) -0.0102(6) -0.0054(5) 0.0162(5)
F4 0.0284(6) 0.0431(7) 0.0372(7) 0.0094(5) -0.0017(5) -0.0153(5)
F5 0.0573(10) 0.1123(16) 0.0294(7) 0.0150(9) 0.0014(7) -0.0383(11)
F6 0.0693(12) 0.0800(13) 0.0433(9) -0.0303(8) -0.0120(8) 0.0347(10)
F7 0.0844(14) 0.0948(16) 0.0697(13) -0.0135(11) -0.0413(11) 0.0467(13)
F8 0.0607(12) 0.1224(19) 0.0611(11) 0.0202(12) -0.0260(9) -0.0466(13)
F9 0.0631(12) 0.1175(18) 0.0280(8) -0.0055(8) -0.0131(7) -0.0010(11)
N1L 0.0457(14) 0.0542(14) 0.0584(15) 0.0041(11) -0.0072(12) -0.0026(10)
O1 0.0244(7) 0.0431(9) 0.0251(7) -0.0010(6) -0.0039(5) -0.0032(6)
O2 0.0431(9) 0.0410(9) 0.0317(8) -0.0097(7) 0.0074(7) 0.0137(7)
O3 0.0406(9) 0.0369(8) 0.0267(7) 0.0077(6) 0.0038(6) -0.0104(7)
S1 0.0214(2) 0.0257(2) 0.0182(2) -0.00090(14) 0.00216(16) -0.00037(16)

loop_
_atom_type_symbol
_atom_type_description
_atom_type_scat_dispersion_real
_atom_type_scat_dispersion_imag
_atom_type_scat_source
C C 0.0033 0.0016 'International Tables Vol C Tables 4.2.6.8 and 6.1.1.4'
O O 0.0106 0.0060 'International Tables Vol C Tables 4.2.6.8 and 6.1.1.4'
F F 0.0171 0.0103 'International Tables Vol C Tables 4.2.6.8 and 6.1.1.4'
S S 0.1246 0.1234 'International Tables Vol C Tables 4.2.6.8 and 6.1.1.4'
K K 0.2009 0.2494 'International Tables Vol C Tables 4.2.6.8 and 6.1.1.4'
N N 0.0061 0.0033 'International Tables Vol C Tables 4.2.6.8 and 6.1.1.4'
H H 0.0000 0.0000 'International Tables Vol C Tables 4.2.6.8 and 6.1.1.4'

loop_
_geom_angle_atom_site_label_1
_geom_angle_atom_site_label_2
_geom_angle_atom_site_label_3
_geom_angle
_geom_angle_site_symmetry_1
_geom_angle_site_symmetry_3
O2 K1 O3 176.45(5) 2_656 3
O2 K1 O1 83.33(5) 2_656 .
O3 K1 O1 93.73(5) 3 .
O2 K1 O1 97.21(5) 2_656 4_656
O3 K1 O1 85.96(5) 3 4_656
O1 K1 O1 172.70(4) . 4_656
O2 K1 N1L 101.84(7) 2_656 .
O3 K1 N1L 80.29(7) 3 .
O1 K1 N1L 93.40(6) . .
O1 K1 N1L 79.35(6) 4_656 .
O2 K1 N1L 75.05(7) 2_656 4_646
O3 K1 N1L 102.52(7) 3 4_646
O1 K1 N1L 80.20(6) . 4_646
O1 K1 N1L 107.00(6) 4_656 4_646
N1L K1 N1L 173.11(7) . 4_646
O2 K1 O3 112.30(5) 2_656 4_656
O3 K1 O3 68.74(5) 3 4_656
O1 K1 O3 139.06(5) . 4_656
O1 K1 O3 47.30(4) 4_656 4_656
N1L K1 O3 118.00(6) . 4_656
N1L K1 O3 68.85(6) 4_646 4_656
O2 K1 S1 107.62(4) 2_656 4_656
O3 K1 S1 74.75(4) 3 4_656
O1 K1 S1 162.40(4) . 4_656
O1 K1 S1 23.36(3) 4_656 4_656
N1L K1 S1 97.60(5) . 4_656
N1L K1 S1 89.23(5) 4_646 4_656
O3 K1 S1 24.08(3) 4_656 4_656
O2 K1 S1 72.19(4) 2_656 .
O3 K1 S1 105.54(4) 3 .
O1 K1 S1 19.49(3) . .
O1 K1 S1 154.56(4) 4_656 .
N1L K1 S1 80.35(6) . .
N1L K1 S1 92.81(5) 4_646 .
O3 K1 S1 158.07(3) 4_656 .
S1 K1 S1 177.813(19) 4_656 .
O2 K1 K1 110.88(4) 2_656 4_656
O3 K1 K1 72.62(4) 3 4_656
O1 K1 K1 134.22(4) . 4_656
O1 K1 K1 38.89(3) 4_656 4_656
N1L K1 K1 42.01(5) . 4_656
N1L K1 K1 144.77(5) 4_646 4_656
O3 K1 K1 77.22(3) 4_656 4_656
S1 K1 K1 55.610(14) 4_656 4_656
S1 K1 K1 122.32(2) . 4_656
O2 K1 K1 67.22(4) 2_656 4_646
O3 K1 K1 109.23(4) 3 4_646
O1 K1 K1 40.33(3) . 4_646
O1 K1 K1 146.29(4) 4_656 4_646
N1L K1 K1 131.74(6) . 4_646
N1L K1 K1 41.44(5) 4_646 4_646
O3 K1 K1 109.17(3) 4_656 4_646
S1 K1 K1 130.66(2) 4_656 4_646
S1 K1 K1 51.396(13) . 4_646
K1 K1 K1 173.61(2) 4_656 4_646
O2 K1 K1 136.34(4) 2_656 2_756
O3 K1 K1 42.69(4) 3 2_756
O1 K1 K1 106.45(4) . 2_756
O1 K1 K1 78.20(4) 4_656 2_756
N1L K1 K1 119.38(6) . 2_756
N1L K1 K1 65.39(6) 4_646 2_756
O3 K1 K1 36.39(3) 4_656 2_756
S1 K1 K1 56.090(16) 4_656 2_756
S1 K1 K1 125.588(18) . 2_756
K1 K1 K1 92.652(12) 4_656 2_756
K1 K1 K1 92.652(12) 4_646 2_756
F1 C1 F2 107.80(15) . .
F1 C1 C2 108.37(14) . .
F2 C1 C2 108.45(14) . .
F1 C1 S1 107.96(12) . .
F2 C1 S1 107.79(12) . .
C2 C1 S1 116.18(13) . .
F3 C2 F4 108.19(16) . .
F3 C2 C1 108.98(15) . .
F4 C2 C1 109.36(15) . .
F3 C2 C3 108.02(16) . .
F4 C2 C3 107.44(16) . .
C1 C2 C3 114.66(17) . .
F5 C3 F6 108.3(2) . .
F5 C3 C4 107.8(2) . .
F6 C3 C4 106.3(2) . .
F5 C3 C2 109.66(18) . .
F6 C3 C2 108.96(17) . .
C4 C3 C2 115.5(2) . .
F8 C4 F7 108.2(3) . .
F8 C4 F9 108.8(2) . .
F7 C4 F9 107.6(2) . .
F8 C4 C3 111.4(2) . .
F7 C4 C3 111.2(2) . .
F9 C4 C3 109.5(2) . .
N1L C1L C2L 178.9(3) . .
C1L C2L H2L1 109.5 . .
C1L C2L H2L2 109.5 . .
H2L1 C2L H2L2 109.5 . .
C1L C2L H2L3 109.5 . .
H2L1 C2L H2L3 109.5 . .
H2L2 C2L H2L3 109.5 . .
C1L N1L K1 136.0(2) . .
C1L N1L K1 125.3(2) . 4_656
K1 N1L K1 96.55(8) . 4_656
S1 O1 K1 121.20(9) . .
S1 O1 K1 105.75(8) . 4_646
K1 O1 K1 100.78(5) . 4_646
S1 O2 K1 145.31(10) . 2_656
S1 O3 K1 135.09(10) . 3_445
S1 O3 K1 92.79(8) . 4_646
K1 O3 K1 100.92(5) 3_445 4_646
O3 S1 O2 116.01(11) . .
O3 S1 O1 113.55(10) . .
O2 S1 O1 114.50(10) . .
O3 S1 C1 104.85(9) . .
O2 S1 C1 103.91(9) . .
O1 S1 C1 101.85(9) . .
O3 S1 K1 63.13(7) . 4_646
O2 S1 K1 134.28(7) . 4_646
O1 S1 K1 50.89(6) . 4_646
C1 S1 K1 120.89(6) . 4_646
O3 S1 K1 127.88(7) . .
O2 S1 K1 76.31(7) . .
O1 S1 K1 39.31(6) . .
C1 S1 K1 121.66(6) . .
K1 S1 K1 72.994(18) 4_646 .

loop_
_geom_bond_atom_site_label_1
_geom_bond_atom_site_label_2
_geom_bond_distance
_geom_bond_site_symmetry_2
K1 O2 2.7078(17) 2_656
K1 O3 2.7466(17) 3
K1 O1 2.7487(16) .
K1 O1 2.8337(16) 4_656
K1 N1L 2.865(3) .
K1 N1L 2.897(3) 4_646
K1 O3 3.1391(19) 4_656
K1 S1 3.5148(8) 4_656
K1 S1 3.7115(9) .
K1 K1 4.3010(7) 4_656
K1 K1 4.3010(7) 4_646
K1 K1 4.5457(14) 2_756
C1 F1 1.346(2) .
C1 F2 1.353(2) .
C1 C2 1.546(3) .
C1 S1 1.8440(19) .
C2 F3 1.337(2) .
C2 F4 1.341(2) .
C2 C3 1.551(3) .
C3 F5 1.326(3) .
C3 F6 1.344(3) .
C3 C4 1.545(3) .
C4 F8 1.300(4) .
C4 F7 1.309(3) .
C4 F9 1.321(3) .
C1L N1L 1.131(4) .
C1L C2L 1.446(4) .
C2L H2L1 0.9600 .
C2L H2L2 0.9600 .
C2L H2L3 0.9600 .
N1L K1 2.897(3) 4_656
O1 S1 1.4479(16) .
O1 K1 2.8337(16) 4_646
O2 S1 1.4374(16) .
O2 K1 2.7078(16) 2_656
O3 S1 1.4356(16) .
O3 K1 2.7466(16) 3_445
O3 K1 3.1391(19) 4_646
S1 K1 3.5148(8) 4_646

loop_
_geom_torsion_atom_site_label_1
_geom_torsion_atom_site_label_2
_geom_torsion_atom_site_label_3
_geom_torsion_atom_site_label_4
_geom_torsion
_geom_torsion_site_symmetry_1
_geom_torsion_site_symmetry_4
F1 C1 C2 F3 -56.2(2) . .
F2 C1 C2 F3 -172.99(15) . .
S1 C1 C2 F3 65.47(18) . .
F1 C1 C2 F4 -174.31(14) . .
F2 C1 C2 F4 68.92(19) . .
S1 C1 C2 F4 -52.61(19) . .
F1 C1 C2 C3 65.0(2) . .
F2 C1 C2 C3 -51.8(2) . .
S1 C1 C2 C3 -173.34(14) . .
F3 C2 C3 F5 69.3(2) . .
F4 C2 C3 F5 -174.22(18) . .
C1 C2 C3 F5 -52.4(2) . .
F3 C2 C3 F6 -172.30(17) . .
F4 C2 C3 F6 -55.8(2) . .
C1 C2 C3 F6 66.0(2) . .
F3 C2 C3 C4 -52.7(3) . .
F4 C2 C3 C4 63.8(2) . .
C1 C2 C3 C4 -174.44(19) . .
F5 C3 C4 F8 178.2(2) . .
F6 C3 C4 F8 62.2(3) . .
C2 C3 C4 F8 -58.8(3) . .
F5 C3 C4 F7 -60.9(3) . .
F6 C3 C4 F7 -176.9(2) . .
C2 C3 C4 F7 62.1(3) . .
F5 C3 C4 F9 57.8(3) . .
F6 C3 C4 F9 -58.2(3) . .
C2 C3 C4 F9 -179.2(2) . .
C2L C1L N1L K1 -116(17) . .
C2L C1L N1L K1 44(17) . 4_656
O2 K1 N1L C1L -88.7(3) 2_656 .
O3 K1 N1L C1L 88.4(3) 3 .
O1 K1 N1L C1L -4.8(3) . .
O1 K1 N1L C1L 176.1(3) 4_656 .
N1L K1 N1L C1L -26.3(4) 4_646 .
O3 K1 N1L C1L 147.9(3) 4_656 .
S1 K1 N1L C1L 161.4(3) 4_656 .
S1 K1 N1L C1L -19.3(3) . .
K1 K1 N1L C1L 163.2(4) 4_656 .
K1 K1 N1L C1L -18.7(4) 4_646 .
K1 K1 N1L C1L 106.2(3) 2_756 .
O2 K1 N1L K1 108.14(8) 2_656 4_656
O3 K1 N1L K1 -74.75(7) 3 4_656
O1 K1 N1L K1 -167.97(8) . 4_656
O1 K1 N1L K1 12.92(7) 4_656 4_656
N1L K1 N1L K1 170.55(19) 4_646 4_656
O3 K1 N1L K1 -15.26(10) 4_656 4_656
S1 K1 N1L K1 -1.74(8) 4_656 4_656
S1 K1 N1L K1 177.50(8) . 4_656
K1 K1 N1L K1 178.08(3) 4_646 4_656
K1 K1 N1L K1 -56.93(9) 2_756 4_656
O2 K1 O1 S1 53.68(10) 2_656 .
O3 K1 O1 S1 -128.34(10) 3 .
O1 K1 O1 S1 -41.0(2) 4_656 .
N1L K1 O1 S1 -47.86(11) . .
N1L K1 O1 S1 129.59(11) 4_646 .
O3 K1 O1 S1 170.30(8) 4_656 .
S1 K1 O1 S1 -176.56(5) 4_656 .
K1 K1 O1 S1 -59.08(12) 4_656 .
K1 K1 O1 S1 116.00(12) 4_646 .
K1 K1 O1 S1 -169.85(8) 2_756 .
O2 K1 O1 K1 -62.32(5) 2_656 4_646
O3 K1 O1 K1 115.67(5) 3 4_646
O1 K1 O1 K1 -157.01(19) 4_656 4_646
N1L K1 O1 K1 -163.85(7) . 4_646
N1L K1 O1 K1 13.59(7) 4_646 4_646
O3 K1 O1 K1 54.30(8) 4_656 4_646
S1 K1 O1 K1 67.44(13) 4_656 4_646
S1 K1 O1 K1 -116.00(12) . 4_646
K1 K1 O1 K1 -175.08(3) 4_656 4_646
K1 K1 O1 K1 74.15(5) 2_756 4_646
K1 O3 S1 O2 -20.07(17) 3_445 .
K1 O3 S1 O2 -128.59(8) 4_646 .
K1 O3 S1 O1 115.66(13) 3_445 .
K1 O3 S1 O1 7.14(9) 4_646 .
K1 O3 S1 C1 -134.03(11) 3_445 .
K1 O3 S1 C1 117.45(7) 4_646 .
K1 O3 S1 K1 108.52(12) 3_445 4_646
K1 O3 S1 K1 72.57(14) 3_445 .
K1 O3 S1 K1 -35.95(9) 4_646 .
K1 O2 S1 O3 28.7(2) 2_656 .
K1 O2 S1 O1 -106.65(18) 2_656 .
K1 O2 S1 C1 143.15(16) 2_656 .
K1 O2 S1 K1 -48.2(2) 2_656 4_646
K1 O2 S1 K1 -97.10(17) 2_656 .
K1 O1 S1 O3 -121.66(10) . .
K1 O1 S1 O3 -8.21(11) 4_646 .
K1 O1 S1 O2 14.75(13) . .
K1 O1 S1 O2 128.20(9) 4_646 .
K1 O1 S1 C1 126.19(9) . .
K1 O1 S1 C1 -120.36(7) 4_646 .
K1 O1 S1 K1 -113.45(10) . 4_646
K1 O1 S1 K1 113.45(10) 4_646 .
F1 C1 S1 O3 -173.10(13) . .
F2 C1 S1 O3 -56.89(15) . .
C2 C1 S1 O3 64.99(15) . .
F1 C1 S1 O2 64.69(15) . .
F2 C1 S1 O2 -179.10(13) . .
C2 C1 S1 O2 -57.22(15) . .
F1 C1 S1 O1 -54.55(14) . .
F2 C1 S1 O1 61.66(14) . .
C2 C1 S1 O1 -176.46(13) . .
F1 C1 S1 K1 -105.82(12) . 4_646
F2 C1 S1 K1 10.38(15) . 4_646
C2 C1 S1 K1 132.27(11) . 4_646
F1 C1 S1 K1 -17.63(15) . .
F2 C1 S1 K1 98.58(12) . .
C2 C1 S1 K1 -139.54(11) . .
O2 K1 S1 O3 -41.50(10) 2_656 .
O3 K1 S1 O3 135.65(12) 3 .
O1 K1 S1 O3 81.31(13) . .
O1 K1 S1 O3 -109.88(12) 4_656 .
N1L K1 S1 O3 -147.35(11) . .
N1L K1 S1 O3 31.82(11) 4_646 .
O3 K1 S1 O3 64.12(17) 4_656 .
S1 K1 S1 O3 -127.1(4) 4_656 .
K1 K1 S1 O3 -145.37(9) 4_656 .
K1 K1 S1 O3 33.20(9) 4_646 .
K1 K1 S1 O3 93.30(9) 2_756 .
O2 K1 S1 O2 70.99(6) 2_656 .
O3 K1 S1 O2 -111.87(8) 3 .
O1 K1 S1 O2 -166.21(12) . .
O1 K1 S1 O2 2.60(11) 4_656 .
N1L K1 S1 O2 -34.86(9) . .
N1L K1 S1 O2 144.30(10) 4_646 .
O3 K1 S1 O2 176.60(11) 4_656 .
S1 K1 S1 O2 -14.6(4) 4_656 .
K1 K1 S1 O2 -32.88(7) 4_656 .
K1 K1 S1 O2 145.69(7) 4_646 .
K1 K1 S1 O2 -154.22(7) 2_756 .
O2 K1 S1 O1 -122.81(11) 2_656 .
O3 K1 S1 O1 54.33(11) 3 .
O1 K1 S1 O1 168.81(10) 4_656 .
N1L K1 S1 O1 131.34(11) . .
N1L K1 S1 O1 -49.49(11) 4_646 .
O3 K1 S1 O1 -17.19(13) 4_656 .
S1 K1 S1 O1 151.6(4) 4_656 .
K1 K1 S1 O1 133.32(10) 4_656 .
K1 K1 S1 O1 -48.11(10) 4_646 .
K1 K1 S1 O1 11.99(10) 2_756 .
O2 K1 S1 C1 169.06(8) 2_656 .
O3 K1 S1 C1 -13.79(8) 3 .
O1 K1 S1 C1 -68.13(12) . .
O1 K1 S1 C1 100.68(11) 4_656 .
N1L K1 S1 C1 63.21(9) . .
N1L K1 S1 C1 -117.62(9) 4_646 .
O3 K1 S1 C1 -85.32(11) 4_656 .
S1 K1 S1 C1 83.5(4) 4_656 .
K1 K1 S1 C1 65.19(7) 4_656 .
K1 K1 S1 C1 -116.24(7) 4_646 .
K1 K1 S1 C1 -56.14(7) 2_756 .
O2 K1 S1 K1 -74.70(4) 2_656 4_646
O3 K1 S1 K1 102.44(4) 3 4_646
O1 K1 S1 K1 48.11(10) . 4_646
O1 K1 S1 K1 -143.09(8) 4_656 4_646
N1L K1 S1 K1 179.45(6) . 4_646
N1L K1 S1 K1 -1.38(6) 4_646 4_646
O3 K1 S1 K1 30.92(9) 4_656 4_646
S1 K1 S1 K1 -160.3(4) 4_656 4_646
K1 K1 S1 K1 -178.57(3) 4_656 4_646
K1 K1 S1 K1 60.098(16) 2_756 4_646
